data_7711952
loop_
_publ_author_name
'Schulz, Ji&#x159;&#xed;'
'Antala, Jakub'
'C&#xed;sa&#x159;ov&#xe1;, Ivana'
'&#x160;t&#x11b;pni&#x10d;ka, Petr'

_publ_section_title
;
 Beyond phosphorus: synthesis, reactivity, coordination behaviour and
 catalytic properties of 1,1'-bis(diphenylstibino)ferrocene.
;
_journal_issue 5
_journal_name_full 'Dalton transactions (Cambridge, England : 2003)'
_journal_page_first 1198
_journal_page_last 1211
_journal_paper_doi 10.1039/d2dt03770j
_journal_volume 52
_journal_year 2023
_chemical_formula_moiety 'C54 H56 Cl4 Fe Ru2 Sb2, C H2 Cl2'
_chemical_formula_sum 'C55 H58 Cl6 Fe Ru2 Sb2'
_chemical_formula_weight 1433.20
_space_group_crystal_system triclinic
_space_group_IT_number 2
_space_group_name_Hall '-P 1'
_space_group_name_H-M_alt 'P -1'
_atom_sites_solution_hydrogens mixed
_atom_sites_solution_primary direct
_atom_sites_solution_secondary difmap
_audit_creation_method SHELXL-2017/1
_audit_update_record
;
2022-11-11 deposited with the CCDC.	2022-12-15 downloaded from the CCDC.
;
_cell_angle_alpha 104.707(2)
_cell_angle_beta 92.922(2)
_cell_angle_gamma 108.949(2)
_cell_formula_units_Z 1
_cell_length_a 9.2480(5)
_cell_length_b 12.3490(7)
_cell_length_c 12.7685(7)
_cell_measurement_reflns_used 9732
_cell_measurement_temperature 120(2)
_cell_measurement_theta_max 27.53
_cell_measurement_theta_min 2.68
_cell_volume 1319.74(13)
_computing_cell_refinement 'SAINT V8.38A (Bruker AXS Inc., 2017)'
_computing_data_collection 'Bruker Instrument Service vV6.2.10'
_computing_data_reduction 'SAINT V8.38A (Bruker AXS Inc., 2017)'
_computing_molecular_graphics 'PLATON (Spek, 2017)'
_computing_publication_material 'PLATON (Spek, 2017)'
_computing_structure_refinement 'SHELXL-2017/1 (Sheldrick, 2017)'
_computing_structure_solution 'SHELXT 2014/5 (Sheldrick, 2014)'
_diffrn_ambient_temperature 120(2)
_diffrn_measured_fraction_theta_full 0.994
_diffrn_measured_fraction_theta_max 0.995
_diffrn_measurement_device_type 'Bruker D8 VENTURE Kappa Duo PHOTON 100 CMOS'
_diffrn_measurement_method '\f and \w scans'
_diffrn_radiation_monochromator 'Quazar Mo multilayer optic'
_diffrn_radiation_source 'I\mS micro-focus sealed tube'
_diffrn_radiation_type MoK\a
_diffrn_radiation_wavelength 0.71073
_diffrn_reflns_av_R_equivalents 0.0177
_diffrn_reflns_av_unetI/netI 0.0165
_diffrn_reflns_Laue_measured_fraction_full 0.994
_diffrn_reflns_Laue_measured_fraction_max 0.995
_diffrn_reflns_limit_h_max 12
_diffrn_reflns_limit_h_min -11
_diffrn_reflns_limit_k_max 15
_diffrn_reflns_limit_k_min -16
_diffrn_reflns_limit_l_max 16
_diffrn_reflns_limit_l_min -16
_diffrn_reflns_number 25843
_diffrn_reflns_point_group_measured_fraction_full 0.994
_diffrn_reflns_point_group_measured_fraction_max 0.995
_diffrn_reflns_theta_full 25.242
_diffrn_reflns_theta_max 27.498
_diffrn_reflns_theta_min 2.679
_exptl_absorpt_coefficient_mu 2.178
_exptl_absorpt_correction_T_max 0.68
_exptl_absorpt_correction_T_min 0.56
_exptl_absorpt_correction_type multi-scan
_exptl_absorpt_process_details 'SADABS-2016/2 - Bruker AXS'
_exptl_crystal_colour orange-red
_exptl_crystal_density_diffrn 1.803
_exptl_crystal_description prism
_exptl_crystal_F_000 706
_exptl_crystal_size_max 0.34
_exptl_crystal_size_mid 0.25
_exptl_crystal_size_min 0.19
_refine_diff_density_max 0.492
_refine_diff_density_min -0.521
_refine_diff_density_rms 0.074
_refine_ls_extinction_coef 0.0109(4)
_refine_ls_extinction_expression Fc^*^=kFc[1+0.001xFc^2^\l^3^/sin(2\q)]^-1/4^
_refine_ls_extinction_method 'SHELXL-2017/1 (Sheldrick 2017)'
_refine_ls_goodness_of_fit_ref 1.090
_refine_ls_hydrogen_treatment constr
_refine_ls_matrix_type full
_refine_ls_number_parameters 312
_refine_ls_number_reflns 6008
_refine_ls_number_restraints 0
_refine_ls_restrained_S_all 1.090
_refine_ls_R_factor_all 0.0170
_refine_ls_R_factor_gt 0.0160
_refine_ls_shift/su_max 0.003
_refine_ls_shift/su_mean 0.000
_refine_ls_structure_factor_coef Fsqd
_refine_ls_weighting_details 'w=1/[\s^2^(Fo^2^)+(0.0139P)^2^+1.0485P] where P=(Fo^2^+2Fc^2^)/3'
_refine_ls_weighting_scheme calc
_refine_ls_wR_factor_gt 0.0380
_refine_ls_wR_factor_ref 0.0387
_reflns_Friedel_coverage 0.000
_reflns_number_gt 5772
_reflns_number_total 6008
_reflns_threshold_expression 'I > 2\s(I)'
_cod_data_source_file d2dt03770j3.cif
_cod_data_source_block ja2
_cod_depositor_comments 'Adding full bibliography for 7711945--7711966.cif.'
_cod_original_cell_volume 1319.73(13)
_cod_database_code 7711952
_shelx_shelxl_version_number 2017/1
_shelx_space_group_comment
;
The symmetry employed for this shelxl refinement is uniquely defined
by the following loop, which should always be used as a source of
symmetry information in preference to the above space-group names.
They are only intended as comments.
;
_shelx_estimated_absorpt_t_min 0.526
_shelx_estimated_absorpt_t_max 0.677

loop_
_space_group_symop_operation_xyz
'x, y, z'
'-x, -y, -z'

loop_
_atom_site_label
_atom_site_type_symbol
_atom_site_fract_x
_atom_site_fract_y
_atom_site_fract_z
_atom_site_U_iso_or_equiv
_atom_site_adp_type
_atom_site_occupancy
_atom_site_site_symmetry_order
_atom_site_calc_flag
_atom_site_refinement_flags_posn
_atom_site_refinement_flags_adp
_atom_site_refinement_flags_occupancy
_atom_site_disorder_assembly
_atom_site_disorder_group
Ru Ru 0.41447(2) 0.74528(2) 0.57390(2) 0.01084(4) Uani 1 1 d . . . . .
Fe Fe 0.500000 1.000000 1.000000 0.01573(7) Uani 1 2 d S . P . .
Sb1 Sb 0.41806(2) 0.71804(2) 0.76899(2) 0.01175(4) Uani 1 1 d . . . . .
Cl1 Cl 0.59862(5) 0.94106(4) 0.66652(3) 0.02645(9) Uani 1 1 d . . . . .
Cl2 Cl 0.63031(5) 0.67550(4) 0.55879(3) 0.02115(8) Uani 1 1 d . . . . .
C1 C 0.35909(17) 0.84414(14) 0.88789(12) 0.0155(3) Uani 1 1 d . . . . .
C2 C 0.33056(18) 0.94467(14) 0.86730(13) 0.0189(3) Uani 1 1 d . . . . .
H2 H 0.341461 0.967054 0.801436 0.023 Uiso 1 1 calc R U . . .
C3 C 0.28326(19) 1.00526(16) 0.96184(15) 0.0246(4) Uani 1 1 d . . . . .
H3 H 0.256706 1.074785 0.969935 0.030 Uiso 1 1 calc R U . . .
C4 C 0.28251(19) 0.94406(17) 1.04214(14) 0.0259(4) Uani 1 1 d . . . . .
H4 H 0.255113 0.965373 1.113214 0.031 Uiso 1 1 calc R U . . .
C5 C 0.33004(18) 0.84494(15) 0.99759(13) 0.0206(3) Uani 1 1 d . . . . .
H5 H 0.340650 0.789189 1.034068 0.025 Uiso 1 1 calc R U . . .
C11 C 0.24700(17) 0.55510(14) 0.77399(12) 0.0150(3) Uani 1 1 d . . . . .
C12 C 0.13928(19) 0.54892(15) 0.84748(13) 0.0197(3) Uani 1 1 d . . . . .
H12 H 0.144181 0.619046 0.902049 0.024 Uiso 1 1 calc R U . . .
C14 C 0.0169(2) 0.33748(16) 0.76085(15) 0.0254(4) Uani 1 1 d . . . . .
H14 H -0.061551 0.263542 0.756400 0.030 Uiso 1 1 calc R U . . .
C13 C 0.0253(2) 0.44040(16) 0.84069(14) 0.0241(3) Uani 1 1 d . . . . .
H13 H -0.047330 0.436516 0.890881 0.029 Uiso 1 1 calc R U . . .
C15 C 0.1226(2) 0.34260(15) 0.68797(14) 0.0233(3) Uani 1 1 d . . . . .
H15 H 0.117019 0.272147 0.633567 0.028 Uiso 1 1 calc R U . . .
C16 C 0.23716(19) 0.45096(15) 0.69423(13) 0.0188(3) Uani 1 1 d . . . . .
H16 H 0.309371 0.454106 0.643763 0.023 Uiso 1 1 calc R U . . .
C17 C 0.61638(18) 0.71159(14) 0.85502(12) 0.0155(3) Uani 1 1 d . . . . .
C18 C 0.76354(18) 0.76846(15) 0.83312(13) 0.0180(3) Uani 1 1 d . . . . .
H18 H 0.775575 0.803045 0.774159 0.022 Uiso 1 1 calc R U . . .
C19 C 0.89301(19) 0.77428(16) 0.89831(13) 0.0218(3) Uani 1 1 d . . . . .
H19 H 0.993576 0.812609 0.883470 0.026 Uiso 1 1 calc R U . . .
C20 C 0.8756(2) 0.72437(17) 0.98467(14) 0.0236(3) Uani 1 1 d . . . . .
H20 H 0.964325 0.729711 1.029459 0.028 Uiso 1 1 calc R U . . .
C21 C 0.7288(2) 0.66649(18) 1.00609(14) 0.0258(4) Uani 1 1 d . . . . .
H21 H 0.717255 0.631726 1.064936 0.031 Uiso 1 1 calc R U . . .
C22 C 0.59906(19) 0.65971(16) 0.94102(13) 0.0210(3) Uani 1 1 d . . . . .
H22 H 0.498637 0.619779 0.955091 0.025 Uiso 1 1 calc R U . . .
C31 C 0.36648(18) 0.70519(14) 0.39226(12) 0.0154(3) Uani 1 1 d . . . . .
C32 C 0.33989(18) 0.81081(14) 0.44200(12) 0.0169(3) Uani 1 1 d . . . . .
H32 H 0.387998 0.880751 0.420499 0.020 Uiso 1 1 calc R U . . .
C33 C 0.24124(18) 0.81467(15) 0.52470(13) 0.0186(3) Uani 1 1 d . . . . .
H33 H 0.228414 0.888038 0.559372 0.022 Uiso 1 1 calc R U . . .
C34 C 0.16275(18) 0.71146(16) 0.55563(13) 0.0191(3) Uani 1 1 d . . . . .
C35 C 0.19145(18) 0.60428(15) 0.50605(13) 0.0179(3) Uani 1 1 d . . . . .
H35 H 0.141440 0.533830 0.526277 0.022 Uiso 1 1 calc R U . . .
C36 C 0.29281(18) 0.60174(14) 0.42767(12) 0.0161(3) Uani 1 1 d . . . . .
H36 H 0.312848 0.530243 0.397640 0.019 Uiso 1 1 calc R U . . .
C37 C 0.4765(2) 0.69770(16) 0.30911(13) 0.0220(3) Uani 1 1 d . . . . .
H37 H 0.535705 0.648296 0.327031 0.026 Uiso 1 1 calc R U . . .
C38 C 0.5929(3) 0.8173(2) 0.3118(2) 0.0433(5) Uani 1 1 d . . . . .
H38A H 0.539762 0.865074 0.286807 0.065 Uiso 1 1 calc R U . . .
H38B H 0.668818 0.805048 0.263547 0.065 Uiso 1 1 calc R U . . .
H38C H 0.645839 0.859287 0.386779 0.065 Uiso 1 1 calc R U . . .
C39 C 0.3841(3) 0.6314(3) 0.19561(16) 0.0466(6) Uani 1 1 d . . . . .
H39A H 0.329002 0.679510 0.173477 0.070 Uiso 1 1 calc R U . . .
H39B H 0.309420 0.554661 0.197093 0.070 Uiso 1 1 calc R U . . .
H39C H 0.454469 0.617252 0.143204 0.070 Uiso 1 1 calc R U . . .
C40 C 0.0520(2) 0.71376(19) 0.63772(14) 0.0288(4) Uani 1 1 d . . . . .
H40A H 0.084908 0.793652 0.689897 0.043 Uiso 1 1 calc R U . . .
H40B H 0.050925 0.654975 0.677062 0.043 Uiso 1 1 calc R U . . .
H40C H -0.051956 0.694155 0.599694 0.043 Uiso 1 1 calc R U . . .
C1S C 1.0767(5) 1.0252(4) 0.4154(4) 0.0358(9) Uiso 0.5 1 d . . P . .
H1S H 1.155295 0.986447 0.413144 0.043 Uiso 0.5 1 d R U P . .
H2S H 1.131374 1.112743 0.438620 0.043 Uiso 0.5 1 d R U P . .
Cl1S Cl 0.95766(11) 0.98594(9) 0.51288(8) 0.03029(19) Uani 0.5 1 d . . P . .
Cl2S Cl 0.97383(11) 0.98249(9) 0.28252(8) 0.03238(19) Uani 0.5 1 d . . P . .

loop_
_atom_site_aniso_label
_atom_site_aniso_U_11
_atom_site_aniso_U_22
_atom_site_aniso_U_33
_atom_site_aniso_U_23
_atom_site_aniso_U_13
_atom_site_aniso_U_12
Ru 0.01037(6) 0.01237(6) 0.00953(6) 0.00228(4) 0.00079(4) 0.00439(4)
Fe 0.01081(14) 0.01775(15) 0.01296(14) -0.00385(12) -0.00116(11) 0.00433(12)
Sb1 0.01114(6) 0.01407(6) 0.00922(5) 0.00182(4) 0.00095(3) 0.00457(4)
Cl1 0.0302(2) 0.01532(18) 0.0250(2) 0.00572(15) -0.00989(16) -0.00134(16)
Cl2 0.01968(18) 0.0326(2) 0.01538(17) 0.00344(15) 0.00205(14) 0.01728(16)
C1 0.0116(7) 0.0173(7) 0.0122(7) -0.0016(6) -0.0013(5) 0.0030(6)
C2 0.0147(7) 0.0183(7) 0.0183(7) -0.0020(6) -0.0053(6) 0.0051(6)
C3 0.0125(7) 0.0237(8) 0.0286(9) -0.0084(7) -0.0048(6) 0.0079(6)
C4 0.0119(7) 0.0321(9) 0.0195(8) -0.0095(7) 0.0012(6) 0.0022(7)
C5 0.0148(7) 0.0248(8) 0.0141(7) 0.0003(6) 0.0005(6) 0.0005(6)
C11 0.0136(7) 0.0163(7) 0.0150(7) 0.0047(6) 0.0006(5) 0.0051(6)
C12 0.0178(8) 0.0223(8) 0.0175(7) 0.0034(6) 0.0034(6) 0.0067(6)
C14 0.0223(8) 0.0209(8) 0.0282(9) 0.0104(7) -0.0047(7) 0.0000(7)
C13 0.0181(8) 0.0294(9) 0.0236(8) 0.0104(7) 0.0043(6) 0.0044(7)
C15 0.0273(9) 0.0164(8) 0.0233(8) 0.0014(6) -0.0048(7) 0.0082(7)
C16 0.0208(8) 0.0200(8) 0.0179(7) 0.0047(6) 0.0031(6) 0.0107(6)
C17 0.0149(7) 0.0206(7) 0.0114(7) 0.0022(6) 0.0008(5) 0.0085(6)
C18 0.0176(7) 0.0226(8) 0.0128(7) 0.0035(6) 0.0024(6) 0.0069(6)
C19 0.0140(7) 0.0312(9) 0.0178(8) 0.0042(7) 0.0026(6) 0.0070(7)
C20 0.0181(8) 0.0352(10) 0.0195(8) 0.0060(7) -0.0011(6) 0.0138(7)
C21 0.0242(9) 0.0389(10) 0.0207(8) 0.0159(8) 0.0032(7) 0.0137(8)
C22 0.0166(8) 0.0299(9) 0.0191(8) 0.0107(7) 0.0041(6) 0.0087(7)
C31 0.0150(7) 0.0217(8) 0.0103(7) 0.0046(6) 0.0000(5) 0.0079(6)
C32 0.0175(7) 0.0194(7) 0.0153(7) 0.0067(6) -0.0018(6) 0.0079(6)
C33 0.0178(7) 0.0232(8) 0.0164(7) 0.0016(6) -0.0023(6) 0.0129(6)
C34 0.0107(7) 0.0313(9) 0.0133(7) 0.0035(6) -0.0010(5) 0.0072(6)
C35 0.0124(7) 0.0216(8) 0.0152(7) 0.0050(6) -0.0029(6) 0.0008(6)
C36 0.0174(7) 0.0160(7) 0.0116(7) -0.0005(6) -0.0029(5) 0.0055(6)
C37 0.0218(8) 0.0337(9) 0.0169(8) 0.0102(7) 0.0073(6) 0.0153(7)
C38 0.0330(11) 0.0463(13) 0.0581(15) 0.0240(11) 0.0277(10) 0.0138(10)
C39 0.0376(12) 0.0802(18) 0.0158(9) 0.0054(10) 0.0102(8) 0.0180(12)
C40 0.0140(8) 0.0499(12) 0.0193(8) 0.0042(8) 0.0035(6) 0.0111(8)
Cl1S 0.0284(5) 0.0329(5) 0.0357(5) 0.0155(4) 0.0116(4) 0.0133(4)
Cl2S 0.0259(4) 0.0325(5) 0.0365(5) 0.0136(4) 0.0031(4) 0.0046(4)

loop_
_atom_type_symbol
_atom_type_description
_atom_type_scat_dispersion_real
_atom_type_scat_dispersion_imag
_atom_type_scat_source
C C 0.0033 0.0016 'International Tables Vol C Tables 4.2.6.8 and 6.1.1.4'
H H 0.0000 0.0000 'International Tables Vol C Tables 4.2.6.8 and 6.1.1.4'
Cl Cl 0.1484 0.1585 'International Tables Vol C Tables 4.2.6.8 and 6.1.1.4'
Fe Fe 0.3463 0.8444 'International Tables Vol C Tables 4.2.6.8 and 6.1.1.4'
Ru Ru -1.2594 0.8363 'International Tables Vol C Tables 4.2.6.8 and 6.1.1.4'
Sb Sb -0.5866 1.5461 'International Tables Vol C Tables 4.2.6.8 and 6.1.1.4'

loop_
_geom_angle_atom_site_label_1
_geom_angle_atom_site_label_2
_geom_angle_atom_site_label_3
_geom_angle
_geom_angle_site_symmetry_1
_geom_angle_site_symmetry_3
_geom_angle_publ_flag
C36 Ru C35 37.75(6) . . ?
C36 Ru C33 80.48(6) . . ?
C35 Ru C33 67.79(6) . . ?
C36 Ru C32 67.37(6) . . ?
C35 Ru C32 79.86(6) . . ?
C33 Ru C32 38.02(6) . . ?
C36 Ru C34 68.47(6) . . ?
C35 Ru C34 37.93(6) . . ?
C33 Ru C34 37.42(6) . . ?
C32 Ru C34 67.98(6) . . ?
C36 Ru C31 38.01(6) . . ?
C35 Ru C31 68.23(6) . . ?
C33 Ru C31 67.92(6) . . ?
C32 Ru C31 36.77(6) . . ?
C34 Ru C31 80.81(6) . . ?
C36 Ru Cl1 152.49(4) . . ?
C35 Ru Cl1 159.06(5) . . ?
C33 Ru Cl1 93.67(5) . . ?
C32 Ru Cl1 91.48(4) . . ?
C34 Ru Cl1 121.13(5) . . ?
C31 Ru Cl1 114.96(4) . . ?
C36 Ru Cl2 88.25(4) . . ?
C35 Ru Cl2 113.55(5) . . ?
C33 Ru Cl2 157.44(4) . . ?
C32 Ru Cl2 119.46(4) . . ?
C34 Ru Cl2 151.23(5) . . ?
C31 Ru Cl2 91.22(4) . . ?
Cl1 Ru Cl2 87.336(16) . . ?
C36 Ru Sb1 123.25(4) . . ?
C35 Ru Sb1 95.64(4) . . ?
C33 Ru Sb1 115.98(4) . . ?
C32 Ru Sb1 153.36(4) . . ?
C34 Ru Sb1 92.26(4) . . ?
C31 Ru Sb1 161.25(4) . . ?
Cl1 Ru Sb1 83.553(11) . . ?
Cl2 Ru Sb1 86.541(10) . . ?
C5 Fe C5 180.0 2_677 . ?
C5 Fe C4 40.86(7) 2_677 2_677 ?
C5 Fe C4 139.14(7) . 2_677 ?
C5 Fe C4 139.14(7) 2_677 . ?
C5 Fe C4 40.86(7) . . ?
C4 Fe C4 180.0 2_677 . ?
C5 Fe C1 138.89(6) 2_677 . ?
C5 Fe C1 41.11(6) . . ?
C4 Fe C1 111.28(6) 2_677 . ?
C4 Fe C1 68.72(6) . . ?
C5 Fe C1 41.11(6) 2_677 2_677 ?
C5 Fe C1 138.89(6) . 2_677 ?
C4 Fe C1 68.72(6) 2_677 2_677 ?
C4 Fe C1 111.28(6) . 2_677 ?
C1 Fe C1 180.00(8) . 2_677 ?
C5 Fe C2 68.56(7) 2_677 2_677 ?
C5 Fe C2 111.44(7) . 2_677 ?
C4 Fe C2 68.04(7) 2_677 2_677 ?
C4 Fe C2 111.96(7) . 2_677 ?
C1 Fe C2 139.28(6) . 2_677 ?
C1 Fe C2 40.72(6) 2_677 2_677 ?
C5 Fe C2 111.44(7) 2_677 . ?
C5 Fe C2 68.56(7) . . ?
C4 Fe C2 111.96(7) 2_677 . ?
C4 Fe C2 68.04(7) . . ?
C1 Fe C2 40.72(6) . . ?
C1 Fe C2 139.28(6) 2_677 . ?
C2 Fe C2 180.0 2_677 . ?
C5 Fe C3 68.38(7) 2_677 2_677 ?
C5 Fe C3 111.62(7) . 2_677 ?
C4 Fe C3 40.33(8) 2_677 2_677 ?
C4 Fe C3 139.67(8) . 2_677 ?
C1 Fe C3 111.64(6) . 2_677 ?
C1 Fe C3 68.36(6) 2_677 2_677 ?
C2 Fe C3 40.29(7) 2_677 2_677 ?
C2 Fe C3 139.71(7) . 2_677 ?
C5 Fe C3 111.62(7) 2_677 . ?
C5 Fe C3 68.38(7) . . ?
C4 Fe C3 139.67(8) 2_677 . ?
C4 Fe C3 40.33(8) . . ?
C1 Fe C3 68.36(6) . . ?
C1 Fe C3 111.64(6) 2_677 . ?
C2 Fe C3 139.71(6) 2_677 . ?
C2 Fe C3 40.29(7) . . ?
C3 Fe C3 180.0 2_677 . ?
C1 Sb1 C17 101.74(6) . . ?
C1 Sb1 C11 100.93(6) . . ?
C17 Sb1 C11 101.03(6) . . ?
C1 Sb1 Ru 115.65(4) . . ?
C17 Sb1 Ru 122.15(4) . . ?
C11 Sb1 Ru 112.37(4) . . ?
C2 C1 C5 106.98(14) . . ?
C2 C1 Fe 69.69(9) . . ?
C5 C1 Fe 68.67(9) . . ?
C2 C1 Sb1 123.50(11) . . ?
C5 C1 Sb1 129.41(12) . . ?
Fe C1 Sb1 129.64(7) . . ?
C3 C2 C1 108.56(15) . . ?
C3 C2 Fe 70.05(9) . . ?
C1 C2 Fe 69.59(9) . . ?
C3 C2 H2 125.7 . . ?
C1 C2 H2 125.7 . . ?
Fe C2 H2 126.2 . . ?
C4 C3 C2 108.21(15) . . ?
C4 C3 Fe 69.36(10) . . ?
C2 C3 Fe 69.66(9) . . ?
C4 C3 H3 125.9 . . ?
C2 C3 H3 125.9 . . ?
Fe C3 H3 126.7 . . ?
C3 C4 C5 108.14(15) . . ?
C3 C4 Fe 70.31(10) . . ?
C5 C4 Fe 69.01(9) . . ?
C3 C4 H4 125.9 . . ?
C5 C4 H4 125.9 . . ?
Fe C4 H4 126.3 . . ?
C4 C5 C1 108.10(16) . . ?
C4 C5 Fe 70.13(10) . . ?
C1 C5 Fe 70.22(9) . . ?
C4 C5 H5 125.9 . . ?
C1 C5 H5 125.9 . . ?
Fe C5 H5 125.3 . . ?
C16 C11 C12 118.93(15) . . ?
C16 C11 Sb1 117.25(11) . . ?
C12 C11 Sb1 123.68(12) . . ?
C13 C12 C11 120.09(16) . . ?
C13 C12 H12 120.0 . . ?
C11 C12 H12 120.0 . . ?
C15 C14 C13 120.04(16) . . ?
C15 C14 H14 120.0 . . ?
C13 C14 H14 120.0 . . ?
C12 C13 C14 120.33(16) . . ?
C12 C13 H13 119.8 . . ?
C14 C13 H13 119.8 . . ?
C14 C15 C16 119.99(16) . . ?
C14 C15 H15 120.0 . . ?
C16 C15 H15 120.0 . . ?
C15 C16 C11 120.62(15) . . ?
C15 C16 H16 119.7 . . ?
C11 C16 H16 119.7 . . ?
C18 C17 C22 120.07(14) . . ?
C18 C17 Sb1 120.41(11) . . ?
C22 C17 Sb1 119.23(11) . . ?
C17 C18 C19 119.56(15) . . ?
C17 C18 H18 120.2 . . ?
C19 C18 H18 120.2 . . ?
C20 C19 C18 120.27(15) . . ?
C20 C19 H19 119.9 . . ?
C18 C19 H19 119.9 . . ?
C19 C20 C21 120.32(15) . . ?
C19 C20 H20 119.8 . . ?
C21 C20 H20 119.8 . . ?
C20 C21 C22 119.76(16) . . ?
C20 C21 H21 120.1 . . ?
C22 C21 H21 120.1 . . ?
C21 C22 C17 120.02(15) . . ?
C21 C22 H22 120.0 . . ?
C17 C22 H22 120.0 . . ?
C32 C31 C36 117.86(14) . . ?
C32 C31 C37 123.20(15) . . ?
C36 C31 C37 118.82(14) . . ?
C32 C31 Ru 70.85(9) . . ?
C36 C31 Ru 68.54(8) . . ?
C37 C31 Ru 128.72(11) . . ?
C31 C32 C33 120.93(15) . . ?
C31 C32 Ru 72.37(9) . . ?
C33 C32 Ru 69.74(9) . . ?
C31 C32 H32 119.5 . . ?
C33 C32 H32 119.5 . . ?
Ru C32 H32 131.2 . . ?
C34 C33 C32 121.20(15) . . ?
C34 C33 Ru 72.64(9) . . ?
C32 C33 Ru 72.25(9) . . ?
C34 C33 H33 119.4 . . ?
C32 C33 H33 119.4 . . ?
Ru C33 H33 127.9 . . ?
C33 C34 C35 117.81(14) . . ?
C33 C34 C40 121.22(16) . . ?
C35 C34 C40 120.97(16) . . ?
C33 C34 Ru 69.94(9) . . ?
C35 C34 Ru 69.69(9) . . ?
C40 C34 Ru 132.12(11) . . ?
C36 C35 C34 120.87(15) . . ?
C36 C35 Ru 70.67(9) . . ?
C34 C35 Ru 72.38(9) . . ?
C36 C35 H35 119.6 . . ?
C34 C35 H35 119.6 . . ?
Ru C35 H35 130.0 . . ?
C35 C36 C31 121.21(14) . . ?
C35 C36 Ru 71.58(9) . . ?
C31 C36 Ru 73.45(9) . . ?
C35 C36 H36 119.4 . . ?
C31 C36 H36 119.4 . . ?
Ru C36 H36 127.7 . . ?
C38 C37 C31 113.81(16) . . ?
C38 C37 C39 111.75(18) . . ?
C31 C37 C39 109.38(15) . . ?
C38 C37 H37 107.2 . . ?
C31 C37 H37 107.2 . . ?
C39 C37 H37 107.2 . . ?
C37 C38 H38A 109.5 . . ?
C37 C38 H38B 109.5 . . ?
H38A C38 H38B 109.5 . . ?
C37 C38 H38C 109.5 . . ?
H38A C38 H38C 109.5 . . ?
H38B C38 H38C 109.5 . . ?
C37 C39 H39A 109.5 . . ?
C37 C39 H39B 109.5 . . ?
H39A C39 H39B 109.5 . . ?
C37 C39 H39C 109.5 . . ?
H39A C39 H39C 109.5 . . ?
H39B C39 H39C 109.5 . . ?
C34 C40 H40A 109.5 . . ?
C34 C40 H40B 109.5 . . ?
H40A C40 H40B 109.5 . . ?
C34 C40 H40C 109.5 . . ?
H40A C40 H40C 109.5 . . ?
H40B C40 H40C 109.5 . . ?
Cl1S C1S Cl1S 18.85(15) 2_776 . ?
Cl1S C1S Cl2S 132.0(4) 2_776 . ?
Cl1S C1S Cl2S 113.2(2) . . ?
Cl1S C1S H1S 97.6 2_776 . ?
Cl1S C1S H1S 108.8 . . ?
Cl2S C1S H1S 108.8 . . ?
Cl1S C1S H2S 99.4 2_776 . ?
Cl1S C1S H2S 109.0 . . ?
Cl2S C1S H2S 109.1 . . ?
H1S C1S H2S 107.9 . . ?
Cl1S Cl1S C1S 139.0(3) 2_776 2_776 ?
Cl1S Cl1S C1S 22.19(17) 2_776 . ?
C1S Cl1S C1S 161.15(15) 2_776 . ?

loop_
_geom_bond_atom_site_label_1
_geom_bond_atom_site_label_2
_geom_bond_distance
_geom_bond_site_symmetry_2
_geom_bond_publ_flag
Ru C36 2.1689(15) . ?
Ru C35 2.1807(15) . ?
Ru C33 2.1811(15) . ?
Ru C32 2.2143(15) . ?
Ru C34 2.2162(15) . ?
Ru C31 2.2339(15) . ?
Ru Cl1 2.4110(4) . ?
Ru Cl2 2.4158(4) . ?
Ru Sb1 2.5968(2) . ?
Fe C5 2.0368(17) 2_677 ?
Fe C5 2.0368(17) . ?
Fe C4 2.0516(17) 2_677 ?
Fe C4 2.0516(17) . ?
Fe C1 2.0576(15) . ?
Fe C1 2.0576(15) 2_677 ?
Fe C2 2.0589(15) 2_677 ?
Fe C2 2.0589(15) . ?
Fe C3 2.0640(16) 2_677 ?
Fe C3 2.0641(16) . ?
Sb1 C1 2.1125(15) . ?
Sb1 C17 2.1239(15) . ?
Sb1 C11 2.1363(15) . ?
C1 C2 1.432(2) . ?
C1 C5 1.438(2) . ?
C2 C3 1.420(2) . ?
C2 H2 0.9500 . ?
C3 C4 1.419(3) . ?
C3 H3 0.9500 . ?
C4 C5 1.427(3) . ?
C4 H4 0.9500 . ?
C5 H5 0.9500 . ?
C11 C16 1.396(2) . ?
C11 C12 1.400(2) . ?
C12 C13 1.389(2) . ?
C12 H12 0.9500 . ?
C14 C15 1.381(3) . ?
C14 C13 1.389(3) . ?
C14 H14 0.9500 . ?
C13 H13 0.9500 . ?
C15 C16 1.392(2) . ?
C15 H15 0.9500 . ?
C16 H16 0.9500 . ?
C17 C18 1.393(2) . ?
C17 C22 1.397(2) . ?
C18 C19 1.394(2) . ?
C18 H18 0.9500 . ?
C19 C20 1.386(2) . ?
C19 H19 0.9500 . ?
C20 C21 1.391(3) . ?
C20 H20 0.9500 . ?
C21 C22 1.391(2) . ?
C21 H21 0.9500 . ?
C22 H22 0.9500 . ?
C31 C32 1.403(2) . ?
C31 C36 1.435(2) . ?
C31 C37 1.514(2) . ?
C32 C33 1.432(2) . ?
C32 H32 0.9500 . ?
C33 C34 1.411(2) . ?
C33 H33 0.9500 . ?
C34 C35 1.429(2) . ?
C34 C40 1.504(2) . ?
C35 C36 1.407(2) . ?
C35 H35 0.9500 . ?
C36 H36 0.9500 . ?
C37 C38 1.510(3) . ?
C37 C39 1.522(3) . ?
C37 H37 1.0000 . ?
C38 H38A 0.9800 . ?
C38 H38B 0.9800 . ?
C38 H38C 0.9800 . ?
C39 H39A 0.9800 . ?
C39 H39B 0.9800 . ?
C39 H39C 0.9800 . ?
C40 H40A 0.9800 . ?
C40 H40B 0.9800 . ?
C40 H40C 0.9800 . ?
C1S Cl1S 1.012(5) 2_776 ?
C1S Cl1S 1.760(5) . ?
C1S Cl2S 1.765(5) . ?
C1S H1S 0.9897 . ?
C1S H2S 0.9897 . ?
Cl1S Cl1S 0.8658(18) 2_776 ?
